data_7130073
loop_
_publ_author_name
'Trifonova, Evgeniya A.'
'Ankudinov, Nikita M.'
'Chusov, Denis'
'Nelyubina, Yulia V.'
'Perekalin, Dmitry S.'

_publ_section_title
;
 Asymmetric cyclopropanation of electron-rich alkenes by the racemic diene
 rhodium catalyst: the chiral poisoning approach
;
_journal_name_full 'Chemical Communications'
_journal_paper_doi 10.1039/D2CC01648F
_journal_year 2022
_chemical_absolute_configuration ad
_chemical_formula_moiety 'C29 H32 F4 N O2 Rh S'
_chemical_formula_sum 'C29 H32 F4 N O2 Rh S'
_chemical_formula_weight 637.52
_space_group_crystal_system orthorhombic
_space_group_IT_number 19
_space_group_name_Hall 'P 2ac 2ab'
_space_group_name_H-M_alt 'P 21 21 21'
_atom_sites_solution_hydrogens geom
_atom_sites_solution_primary dual
_audit_creation_date 2022-03-18
_audit_creation_method
;
Olex2 1.3
(compiled 2020.11.12 svn.r5f609507 for OlexSys, GUI svn.r6408)
;
_audit_update_record
;
2022-03-18 deposited with the CCDC.	2022-05-12 downloaded from the CCDC.
;
_cell_angle_alpha 90
_cell_angle_beta 90
_cell_angle_gamma 90
_cell_formula_units_Z 4
_cell_length_a 10.8702(10)
_cell_length_b 14.0428(12)
_cell_length_c 18.3564(16)
_cell_measurement_reflns_used 9865
_cell_measurement_temperature 100
_cell_measurement_theta_max 30.52
_cell_measurement_theta_min 2.37
_cell_volume 2802.1(4)
_computing_molecular_graphics 'Olex2 1.3 (Dolomanov et al., 2009)'
_computing_publication_material 'Olex2 1.3 (Dolomanov et al., 2009)'
_computing_structure_refinement 'XL  (Sheldrick, 2008)'
_computing_structure_solution 'SHELXT 2014/4 (Sheldrick, 2014)'
_diffrn_ambient_temperature 100
_diffrn_measured_fraction_theta_full 1.000
_diffrn_measured_fraction_theta_max 1.000
_diffrn_measurement_device_type 'Bruker Quest D8'
_diffrn_measurement_method '\f and \w scans'
_diffrn_radiation_monochromator graphite
_diffrn_radiation_type MoK\a
_diffrn_radiation_wavelength 0.71073
_diffrn_reflns_av_R_equivalents 0.0459
_diffrn_reflns_av_unetI/netI 0.0354
_diffrn_reflns_Laue_measured_fraction_full 1.000
_diffrn_reflns_Laue_measured_fraction_max 1.000
_diffrn_reflns_limit_h_max 11
_diffrn_reflns_limit_h_min -14
_diffrn_reflns_limit_k_max 18
_diffrn_reflns_limit_k_min -18
_diffrn_reflns_limit_l_max 24
_diffrn_reflns_limit_l_min -24
_diffrn_reflns_number 34930
_diffrn_reflns_point_group_measured_fraction_full 1.000
_diffrn_reflns_point_group_measured_fraction_max 1.000
_diffrn_reflns_theta_full 25.242
_diffrn_reflns_theta_max 27.993
_diffrn_reflns_theta_min 1.826
_diffrn_source_current 1.4
_diffrn_source_power 0.07
_diffrn_source_voltage 50.0
_diffrn_standards_number 0
_exptl_absorpt_coefficient_mu 0.737
_exptl_absorpt_correction_T_max 0.7461
_exptl_absorpt_correction_T_min 0.6029
_exptl_absorpt_correction_type multi-scan
_exptl_absorpt_process_details
;
SADABS-2016/2 (Bruker,2016/2) was used for absorption correction.
wR2(int) was 0.1494 before and 0.0532 after correction.
The Ratio of minimum to maximum transmission is 0.8081.
The \l/2 correction factor is Not present.
;
_exptl_crystal_colour orange
_exptl_crystal_colour_primary orange
_exptl_crystal_density_diffrn 1.511
_exptl_crystal_description plate
_exptl_crystal_F_000 1304
_exptl_crystal_size_max 0.35
_exptl_crystal_size_mid 0.35
_exptl_crystal_size_min 0.03
_refine_diff_density_max 0.312
_refine_diff_density_min -0.374
_refine_diff_density_rms 0.055
_refine_ls_abs_structure_details
;
 Flack x determined using 2732 quotients [(I+)-(I-)]/[(I+)+(I-)]
 (Parsons, Flack and Wagner, Acta Cryst. B69 (2013) 249-259).
;
_refine_ls_abs_structure_Flack -0.031(12)
_refine_ls_extinction_method none
_refine_ls_goodness_of_fit_ref 1.039
_refine_ls_hydrogen_treatment constr
_refine_ls_matrix_type full
_refine_ls_number_parameters 350
_refine_ls_number_reflns 6771
_refine_ls_number_restraints 0
_refine_ls_restrained_S_all 1.039
_refine_ls_R_factor_all 0.0273
_refine_ls_R_factor_gt 0.0250
_refine_ls_shift/su_max 0.002
_refine_ls_shift/su_mean 0.000
_refine_ls_structure_factor_coef Fsqd
_refine_ls_weighting_details 'w=1/[\s^2^(Fo^2^)+(0.0304P)^2^+0.2673P] where P=(Fo^2^+2Fc^2^)/3'
_refine_ls_weighting_scheme calc
_refine_ls_wR_factor_gt 0.0615
_refine_ls_wR_factor_ref 0.0631
_reflns_Friedel_coverage 0.786
_reflns_Friedel_fraction_full 1.000
_reflns_Friedel_fraction_max 1.000
_reflns_number_gt 6433
_reflns_number_total 6771
_reflns_threshold_expression 'I > 2\s(I)'
_cod_data_source_file d2cc01648f3.cif
_cod_data_source_block 2c
_cod_database_code 7130073
_shelxl_version_number 2014/6
_shelx_space_group_comment
;
The symmetry employed for this shelxl refinement is uniquely defined
by the following loop, which should always be used as a source of
symmetry information in preference to the above space-group names.
They are only intended as comments.
;
_shelx_estimated_absorpt_t_max 0.978
_shelx_estimated_absorpt_t_min 0.782
_olex2_refinement_description
;
1. Fixed Uiso
 At 1.2 times of:
  All C(H) groups
 At 1.5 times of:
  All C(H,H,H) groups
2.a Ternary CH refined with riding coordinates:
 C1(H1), C3(H3), C4(H4), C6(H6), C13(H13), C16(H16)
2.b Aromatic/amide H refined with riding coordinates:
 C19(H19), C22(H22), C23(H23), C24(H24), C25(H25)
2.c Idealised Me refined as rotating group:
 C14(H14A,H14B,H14C), C15(H15A,H15B,H15C), C17(H17A,H17B,H17C), C18(H18A,H18B,
 H18C), C27(H27A,H27B,H27C), C28(H28A,H28B,H28C), C29(H29A,H29B,H29C)
;
_olex2_submission_special_instructions 'No special instructions were received'

loop_
_space_group_symop_operation_xyz
'x, y, z'
'-x+1/2, -y, z+1/2'
'-x, y+1/2, -z+1/2'
'x+1/2, -y+1/2, -z'

loop_
_atom_site_label
_atom_site_type_symbol
_atom_site_fract_x
_atom_site_fract_y
_atom_site_fract_z
_atom_site_U_iso_or_equiv
_atom_site_adp_type
_atom_site_occupancy
_atom_site_site_symmetry_order
_atom_site_calc_flag
_atom_site_refinement_flags_posn
_atom_site_refinement_flags_adp
_atom_site_refinement_flags_occupancy
_atom_site_disorder_assembly
_atom_site_disorder_group
Rh1 Rh 0.30868(2) 0.48604(2) 0.50696(2) 0.03459(7) Uani 1 1 d . . . . .
S1 S 0.27792(8) 0.71953(6) 0.52435(5) 0.0504(2) Uani 1 1 d . . . . .
F1 F 0.82651(18) 0.43702(19) 0.45715(12) 0.0659(6) Uani 1 1 d . . . . .
F2 F 0.9105(2) 0.3737(2) 0.32780(13) 0.0738(7) Uani 1 1 d . . . . .
F3 F 0.7539(2) 0.31873(19) 0.22263(12) 0.0676(6) Uani 1 1 d . . . . .
F4 F 0.5077(2) 0.33292(17) 0.24359(11) 0.0599(6) Uani 1 1 d . . . . .
O1 O 0.1844(2) 0.40844(15) 0.56435(12) 0.0467(5) Uani 1 1 d . . . . .
O2 O 0.1768(3) 0.78919(18) 0.5184(2) 0.0793(9) Uani 1 1 d . . . . .
N1 N 0.2140(2) 0.60754(18) 0.53695(15) 0.0403(6) Uani 1 1 d . . . . .
C1 C 0.3789(3) 0.3641(2) 0.45386(16) 0.0367(6) Uani 1 1 d . . . . .
H1 H 0.3331 0.3024 0.4560 0.044 Uiso 1 1 calc R U . . .
C2 C 0.4595(3) 0.3891(2) 0.50936(16) 0.0380(6) Uani 1 1 d . . . . .
C3 C 0.5563(3) 0.4623(2) 0.48343(16) 0.0387(6) Uani 1 1 d . . . . .
H3 H 0.6145 0.4824 0.5227 0.046 Uiso 1 1 calc R U . . .
C4 C 0.4692(3) 0.5418(2) 0.45908(16) 0.0392(6) Uani 1 1 d . . . . .
H4 H 0.4920 0.6102 0.4661 0.047 Uiso 1 1 calc R U . . .
C5 C 0.3879(3) 0.5152(2) 0.40426(15) 0.0381(6) Uani 1 1 d . . . . .
C6 C 0.4053(3) 0.4109(2) 0.38114(16) 0.0372(6) Uani 1 1 d . . . . .
H6 H 0.3473 0.3906 0.3418 0.045 Uiso 1 1 calc R U . . .
C7 C 0.6204(3) 0.4228(2) 0.41653(17) 0.0386(7) Uani 1 1 d . . . . .
C8 C 0.7452(3) 0.4136(3) 0.40497(19) 0.0463(8) Uani 1 1 d . . . . .
C9 C 0.7890(3) 0.3798(3) 0.33944(19) 0.0493(8) Uani 1 1 d . . . . .
C10 C 0.7100(3) 0.3535(3) 0.28560(17) 0.0488(8) Uani 1 1 d . . . . .
C11 C 0.5846(3) 0.3616(2) 0.29665(17) 0.0422(7) Uani 1 1 d . . . . .
C12 C 0.5398(3) 0.3960(2) 0.36127(17) 0.0377(6) Uani 1 1 d . . . . .
C13 C 0.4766(3) 0.3302(3) 0.57791(19) 0.0486(8) Uani 1 1 d . . . . .
H13 H 0.4044 0.2864 0.5819 0.058 Uiso 1 1 calc R U . . .
C14 C 0.5913(4) 0.2688(3) 0.5690(2) 0.0633(10) Uani 1 1 d . . . . .
H14A H 0.5814 0.2271 0.5266 0.095 Uiso 1 1 calc R U . . .
H14B H 0.6030 0.2299 0.6129 0.095 Uiso 1 1 calc R U . . .
H14C H 0.6632 0.3098 0.5619 0.095 Uiso 1 1 calc R U . . .
C15 C 0.4815(5) 0.3883(4) 0.6469(2) 0.0711(13) Uani 1 1 d . . . . .
H15A H 0.5429 0.4389 0.6416 0.107 Uiso 1 1 calc R U . . .
H15B H 0.5042 0.3470 0.6878 0.107 Uiso 1 1 calc R U . . .
H15C H 0.4006 0.4166 0.6561 0.107 Uiso 1 1 calc R U . . .
C16 C 0.3218(4) 0.5821(3) 0.35313(18) 0.0555(9) Uani 1 1 d . . . . .
H16 H 0.3169 0.6459 0.3772 0.067 Uiso 1 1 calc R U . . .
C17 C 0.1916(4) 0.5498(4) 0.3362(3) 0.0932(17) Uani 1 1 d . . . . .
H17A H 0.1942 0.4885 0.3107 0.140 Uiso 1 1 calc R U . . .
H17B H 0.1513 0.5973 0.3052 0.140 Uiso 1 1 calc R U . . .
H17C H 0.1454 0.5428 0.3817 0.140 Uiso 1 1 calc R U . . .
C18 C 0.3955(5) 0.5931(3) 0.2836(2) 0.0803(15) Uani 1 1 d . . . . .
H18A H 0.4759 0.6209 0.2949 0.120 Uiso 1 1 calc R U . . .
H18B H 0.3512 0.6349 0.2499 0.120 Uiso 1 1 calc R U . . .
H18C H 0.4070 0.5305 0.2610 0.120 Uiso 1 1 calc R U . . .
C19 C 0.1011(3) 0.6079(2) 0.55986(17) 0.0434(7) Uani 1 1 d . . . . .
H19 H 0.0616 0.6682 0.5618 0.052 Uiso 1 1 calc R U . . .
C20 C 0.0303(3) 0.5292(3) 0.58216(17) 0.0434(7) Uani 1 1 d . . . . .
C21 C 0.0766(3) 0.4344(2) 0.58560(16) 0.0409(7) Uani 1 1 d . . . . .
C22 C -0.0021(3) 0.3640(3) 0.61544(19) 0.0526(9) Uani 1 1 d . . . . .
H22 H 0.0260 0.3000 0.6182 0.063 Uiso 1 1 calc R U . . .
C23 C -0.1164(4) 0.3855(4) 0.6401(2) 0.0642(12) Uani 1 1 d . . . . .
H23 H -0.1659 0.3367 0.6606 0.077 Uiso 1 1 calc R U . . .
C24 C -0.1625(3) 0.4782(4) 0.6360(2) 0.0657(11) Uani 1 1 d . . . . .
H24 H -0.2433 0.4922 0.6527 0.079 Uiso 1 1 calc R U . . .
C25 C -0.0910(3) 0.5477(3) 0.6079(2) 0.0559(9) Uani 1 1 d . . . . .
H25 H -0.1224 0.6107 0.6053 0.067 Uiso 1 1 calc R U . . .
C26 C 0.3454(4) 0.7388(3) 0.6168(2) 0.0587(10) Uani 1 1 d . . . . .
C27 C 0.4494(5) 0.6702(4) 0.6278(3) 0.0980(19) Uani 1 1 d . . . . .
H27A H 0.4166 0.6055 0.6328 0.147 Uiso 1 1 calc R U . . .
H27B H 0.4949 0.6873 0.6720 0.147 Uiso 1 1 calc R U . . .
H27C H 0.5048 0.6728 0.5857 0.147 Uiso 1 1 calc R U . . .
C28 C 0.2504(5) 0.7288(5) 0.6748(3) 0.106(2) Uani 1 1 d . . . . .
H28A H 0.1841 0.7749 0.6663 0.159 Uiso 1 1 calc R U . . .
H28B H 0.2878 0.7410 0.7225 0.159 Uiso 1 1 calc R U . . .
H28C H 0.2166 0.6641 0.6738 0.159 Uiso 1 1 calc R U . . .
C29 C 0.3920(7) 0.8403(4) 0.6132(4) 0.117(2) Uani 1 1 d . . . . .
H29A H 0.4423 0.8485 0.5693 0.176 Uiso 1 1 calc R U . . .
H29B H 0.4421 0.8538 0.6564 0.176 Uiso 1 1 calc R U . . .
H29C H 0.3220 0.8842 0.6116 0.176 Uiso 1 1 calc R U . . .

loop_
_atom_site_aniso_label
_atom_site_aniso_U_11
_atom_site_aniso_U_22
_atom_site_aniso_U_33
_atom_site_aniso_U_23
_atom_site_aniso_U_13
_atom_site_aniso_U_12
Rh1 0.03156(10) 0.03495(11) 0.03726(10) 0.00101(8) 0.00398(8) 0.00031(8)
S1 0.0526(5) 0.0377(4) 0.0610(5) 0.0023(3) 0.0106(4) 0.0003(3)
F1 0.0364(10) 0.1041(18) 0.0571(11) -0.0053(12) -0.0049(9) -0.0031(11)
F2 0.0388(11) 0.109(2) 0.0733(15) 0.0088(15) 0.0170(11) 0.0156(13)
F3 0.0678(15) 0.0832(17) 0.0518(12) -0.0079(11) 0.0196(10) 0.0174(13)
F4 0.0599(13) 0.0759(15) 0.0440(10) -0.0149(10) -0.0033(9) 0.0005(11)
O1 0.0420(12) 0.0430(12) 0.0553(12) 0.0063(9) 0.0115(12) -0.0011(11)
O2 0.0719(18) 0.0461(14) 0.120(3) 0.0073(15) 0.002(2) 0.0142(13)
N1 0.0381(14) 0.0361(13) 0.0467(13) -0.0019(10) 0.0038(11) -0.0013(11)
C1 0.0320(14) 0.0336(14) 0.0445(15) -0.0026(12) 0.0056(12) -0.0005(12)
C2 0.0342(13) 0.0409(14) 0.0388(14) 0.0035(13) 0.0044(12) 0.0040(11)
C3 0.0318(13) 0.0473(16) 0.0371(14) -0.0028(12) -0.0001(11) -0.0051(11)
C4 0.0393(15) 0.0373(15) 0.0409(14) -0.0021(12) 0.0097(12) -0.0038(12)
C5 0.0375(15) 0.0390(15) 0.0378(13) 0.0050(13) 0.0059(11) 0.0036(13)
C6 0.0323(15) 0.0427(17) 0.0367(14) -0.0036(12) -0.0008(12) 0.0000(12)
C7 0.0327(15) 0.0442(17) 0.0390(15) 0.0025(13) 0.0024(12) -0.0018(13)
C8 0.0364(17) 0.055(2) 0.0473(18) 0.0050(15) -0.0009(14) 0.0002(14)
C9 0.0332(17) 0.061(2) 0.0531(18) 0.0097(15) 0.0094(14) 0.0069(15)
C10 0.052(2) 0.0531(19) 0.0415(15) 0.0034(13) 0.0122(15) 0.0116(16)
C11 0.0438(17) 0.0443(17) 0.0385(15) 0.0003(13) 0.0027(13) 0.0033(14)
C12 0.0349(16) 0.0377(16) 0.0405(14) 0.0013(12) 0.0020(12) 0.0021(13)
C13 0.0400(17) 0.058(2) 0.0476(17) 0.0113(16) 0.0037(14) 0.0076(16)
C14 0.055(2) 0.073(3) 0.062(2) 0.012(2) -0.0015(19) 0.022(2)
C15 0.074(3) 0.095(4) 0.044(2) 0.008(2) 0.0051(19) 0.021(3)
C16 0.067(2) 0.055(2) 0.0442(16) 0.0107(14) 0.0061(17) 0.020(2)
C17 0.063(3) 0.145(5) 0.072(3) 0.025(3) -0.012(2) 0.039(3)
C18 0.105(4) 0.079(3) 0.058(2) 0.026(2) 0.024(2) 0.026(3)
C19 0.0390(17) 0.0438(17) 0.0474(17) -0.0049(14) 0.0002(14) 0.0033(14)
C20 0.0331(15) 0.057(2) 0.0403(14) -0.0094(14) 0.0017(12) -0.0037(14)
C21 0.0380(16) 0.0516(19) 0.0330(14) -0.0028(13) 0.0023(12) -0.0078(14)
C22 0.055(2) 0.059(2) 0.0436(17) 0.0010(16) 0.0024(15) -0.0184(18)
C23 0.053(2) 0.092(3) 0.0477(19) -0.006(2) 0.0107(17) -0.030(2)
C24 0.0386(19) 0.095(3) 0.064(2) -0.022(2) 0.0113(15) -0.015(2)
C25 0.0352(17) 0.073(2) 0.059(2) -0.0205(18) 0.0025(15) -0.0028(17)
C26 0.054(2) 0.059(2) 0.063(2) -0.0181(18) 0.0136(17) -0.0141(18)
C27 0.085(4) 0.121(5) 0.087(3) -0.030(3) -0.033(3) 0.017(3)
C28 0.083(4) 0.165(6) 0.070(3) -0.048(3) 0.030(3) -0.042(4)
C29 0.145(6) 0.080(4) 0.128(5) -0.019(4) 0.000(5) -0.054(4)

loop_
_atom_type_symbol
_atom_type_description
_atom_type_scat_dispersion_real
_atom_type_scat_dispersion_imag
_atom_type_scat_source
C C 0.0033 0.0016 'International Tables Vol C Tables 4.2.6.8 and 6.1.1.4'
H H 0.0000 0.0000 'International Tables Vol C Tables 4.2.6.8 and 6.1.1.4'
F F 0.0171 0.0103 'International Tables Vol C Tables 4.2.6.8 and 6.1.1.4'
N N 0.0061 0.0033 'International Tables Vol C Tables 4.2.6.8 and 6.1.1.4'
O O 0.0106 0.0060 'International Tables Vol C Tables 4.2.6.8 and 6.1.1.4'
Rh Rh -1.1178 0.9187 'International Tables Vol C Tables 4.2.6.8 and 6.1.1.4'
S S 0.1246 0.1234 'International Tables Vol C Tables 4.2.6.8 and 6.1.1.4'

loop_
_geom_angle_atom_site_label_1
_geom_angle_atom_site_label_2
_geom_angle_atom_site_label_3
_geom_angle
_geom_angle_site_symmetry_1
_geom_angle_site_symmetry_3
_geom_angle_publ_flag
O1 Rh1 N1 88.48(9) . . ?
O1 Rh1 C1 92.57(10) . . ?
O1 Rh1 C2 99.10(10) . . ?
O1 Rh1 C4 165.45(11) . . ?
O1 Rh1 C5 146.96(11) . . ?
N1 Rh1 C1 166.28(11) . . ?
N1 Rh1 C2 154.78(11) . . ?
N1 Rh1 C4 102.54(11) . . ?
N1 Rh1 C5 106.29(11) . . ?
C1 Rh1 C2 38.20(11) . . ?
C1 Rh1 C5 66.31(12) . . ?
C4 Rh1 C1 79.01(12) . . ?
C4 Rh1 C2 66.96(12) . . ?
C4 Rh1 C5 38.49(12) . . ?
C5 Rh1 C2 80.14(11) . . ?
O2 S1 N1 108.19(15) . . ?
O2 S1 C26 105.3(2) . . ?
N1 S1 C26 99.65(16) . . ?
C21 O1 Rh1 127.6(2) . . ?
S1 N1 Rh1 120.86(14) . . ?
C19 N1 Rh1 124.1(2) . . ?
C19 N1 S1 114.8(2) . . ?
Rh1 C1 H1 120.3 . . ?
C2 C1 Rh1 71.61(17) . . ?
C2 C1 H1 120.3 . . ?
C2 C1 C6 114.6(3) . . ?
C6 C1 Rh1 97.10(19) . . ?
C6 C1 H1 120.3 . . ?
C1 C2 Rh1 70.19(17) . . ?
C1 C2 C3 111.8(3) . . ?
C1 C2 C13 123.2(3) . . ?
C3 C2 Rh1 95.32(17) . . ?
C13 C2 Rh1 117.4(2) . . ?
C13 C2 C3 122.3(3) . . ?
C2 C3 H3 113.3 . . ?
C4 C3 C2 98.8(2) . . ?
C4 C3 H3 113.3 . . ?
C7 C3 C2 108.6(2) . . ?
C7 C3 H3 113.3 . . ?
C7 C3 C4 108.3(2) . . ?
Rh1 C4 H4 120.6 . . ?
C3 C4 Rh1 96.86(18) . . ?
C3 C4 H4 120.6 . . ?
C5 C4 Rh1 71.07(17) . . ?
C5 C4 C3 114.1(3) . . ?
C5 C4 H4 120.6 . . ?
C4 C5 Rh1 70.44(16) . . ?
C4 C5 C6 112.2(3) . . ?
C4 C5 C16 125.8(3) . . ?
C6 C5 Rh1 96.42(18) . . ?
C16 C5 Rh1 118.8(2) . . ?
C16 C5 C6 118.7(3) . . ?
C1 C6 C5 98.4(2) . . ?
C1 C6 H6 113.2 . . ?
C1 C6 C12 109.5(3) . . ?
C5 C6 H6 113.2 . . ?
C12 C6 C5 108.4(3) . . ?
C12 C6 H6 113.2 . . ?
C8 C7 C3 127.6(3) . . ?
C8 C7 C12 118.8(3) . . ?
C12 C7 C3 113.5(3) . . ?
F1 C8 C7 120.9(3) . . ?
F1 C8 C9 118.6(3) . . ?
C9 C8 C7 120.4(3) . . ?
F2 C9 C8 120.1(3) . . ?
F2 C9 C10 119.3(3) . . ?
C10 C9 C8 120.6(3) . . ?
F3 C10 C9 120.0(3) . . ?
F3 C10 C11 120.4(3) . . ?
C9 C10 C11 119.6(3) . . ?
F4 C11 C10 118.8(3) . . ?
F4 C11 C12 120.8(3) . . ?
C12 C11 C10 120.4(3) . . ?
C7 C12 C6 113.1(3) . . ?
C11 C12 C6 126.7(3) . . ?
C11 C12 C7 120.1(3) . . ?
C2 C13 H13 107.5 . . ?
C2 C13 C14 108.7(3) . . ?
C14 C13 H13 107.5 . . ?
C15 C13 C2 114.0(3) . . ?
C15 C13 H13 107.5 . . ?
C15 C13 C14 111.5(3) . . ?
C13 C14 H14A 109.5 . . ?
C13 C14 H14B 109.5 . . ?
C13 C14 H14C 109.5 . . ?
H14A C14 H14B 109.5 . . ?
H14A C14 H14C 109.5 . . ?
H14B C14 H14C 109.5 . . ?
C13 C15 H15A 109.5 . . ?
C13 C15 H15B 109.5 . . ?
C13 C15 H15C 109.5 . . ?
H15A C15 H15B 109.5 . . ?
H15A C15 H15C 109.5 . . ?
H15B C15 H15C 109.5 . . ?
C5 C16 H16 108.0 . . ?
C5 C16 C17 112.7(3) . . ?
C5 C16 C18 109.6(3) . . ?
C17 C16 H16 108.0 . . ?
C18 C16 H16 108.0 . . ?
C18 C16 C17 110.5(4) . . ?
C16 C17 H17A 109.5 . . ?
C16 C17 H17B 109.5 . . ?
C16 C17 H17C 109.5 . . ?
H17A C17 H17B 109.5 . . ?
H17A C17 H17C 109.5 . . ?
H17B C17 H17C 109.5 . . ?
C16 C18 H18A 109.5 . . ?
C16 C18 H18B 109.5 . . ?
C16 C18 H18C 109.5 . . ?
H18A C18 H18B 109.5 . . ?
H18A C18 H18C 109.5 . . ?
H18B C18 H18C 109.5 . . ?
N1 C19 H19 116.3 . . ?
N1 C19 C20 127.5(3) . . ?
C20 C19 H19 116.3 . . ?
C19 C20 C21 123.6(3) . . ?
C19 C20 C25 117.3(3) . . ?
C21 C20 C25 118.9(3) . . ?
O1 C21 C20 124.9(3) . . ?
O1 C21 C22 117.9(3) . . ?
C22 C21 C20 117.1(3) . . ?
C21 C22 H22 119.1 . . ?
C23 C22 C21 121.7(4) . . ?
C23 C22 H22 119.1 . . ?
C22 C23 H23 119.4 . . ?
C22 C23 C24 121.2(4) . . ?
C24 C23 H23 119.4 . . ?
C23 C24 H24 120.4 . . ?
C25 C24 C23 119.1(4) . . ?
C25 C24 H24 120.4 . . ?
C20 C25 H25 119.0 . . ?
C24 C25 C20 121.9(4) . . ?
C24 C25 H25 119.0 . . ?
C27 C26 S1 109.0(3) . . ?
C27 C26 C29 111.0(5) . . ?
C28 C26 S1 111.3(3) . . ?
C28 C26 C27 111.5(5) . . ?
C28 C26 C29 110.6(5) . . ?
C29 C26 S1 103.2(4) . . ?
C26 C27 H27A 109.5 . . ?
C26 C27 H27B 109.5 . . ?
C26 C27 H27C 109.5 . . ?
H27A C27 H27B 109.5 . . ?
H27A C27 H27C 109.5 . . ?
H27B C27 H27C 109.5 . . ?
C26 C28 H28A 109.5 . . ?
C26 C28 H28B 109.5 . . ?
C26 C28 H28C 109.5 . . ?
H28A C28 H28B 109.5 . . ?
H28A C28 H28C 109.5 . . ?
H28B C28 H28C 109.5 . . ?
C26 C29 H29A 109.5 . . ?
C26 C29 H29B 109.5 . . ?
C26 C29 H29C 109.5 . . ?
H29A C29 H29B 109.5 . . ?
H29A C29 H29C 109.5 . . ?
H29B C29 H29C 109.5 . . ?

loop_
_geom_bond_atom_site_label_1
_geom_bond_atom_site_label_2
_geom_bond_distance
_geom_bond_site_symmetry_2
_geom_bond_publ_flag
Rh1 O1 2.030(2) . ?
Rh1 N1 2.067(3) . ?
Rh1 C1 2.113(3) . ?
Rh1 C2 2.131(3) . ?
Rh1 C4 2.104(3) . ?
Rh1 C5 2.113(3) . ?
S1 O2 1.476(3) . ?
S1 N1 1.735(3) . ?
S1 C26 1.869(4) . ?
F1 C8 1.344(4) . ?
F2 C9 1.341(4) . ?
F3 C10 1.343(4) . ?
F4 C11 1.345(4) . ?
O1 C21 1.288(4) . ?
N1 C19 1.297(4) . ?
C1 H1 1.0000 . ?
C1 C2 1.389(4) . ?
C1 C6 1.515(4) . ?
C2 C3 1.546(4) . ?
C2 C13 1.517(4) . ?
C3 H3 1.0000 . ?
C3 C4 1.531(4) . ?
C3 C7 1.517(4) . ?
C4 H4 1.0000 . ?
C4 C5 1.390(4) . ?
C5 C6 1.537(4) . ?
C5 C16 1.510(4) . ?
C6 H6 1.0000 . ?
C6 C12 1.521(4) . ?
C7 C8 1.380(4) . ?
C7 C12 1.392(4) . ?
C8 C9 1.378(5) . ?
C9 C10 1.360(5) . ?
C10 C11 1.383(5) . ?
C11 C12 1.370(4) . ?
C13 H13 1.0000 . ?
C13 C14 1.525(5) . ?
C13 C15 1.507(6) . ?
C14 H14A 0.9800 . ?
C14 H14B 0.9800 . ?
C14 H14C 0.9800 . ?
C15 H15A 0.9800 . ?
C15 H15B 0.9800 . ?
C15 H15C 0.9800 . ?
C16 H16 1.0000 . ?
C16 C17 1.518(6) . ?
C16 C18 1.515(5) . ?
C17 H17A 0.9800 . ?
C17 H17B 0.9800 . ?
C17 H17C 0.9800 . ?
C18 H18A 0.9800 . ?
C18 H18B 0.9800 . ?
C18 H18C 0.9800 . ?
C19 H19 0.9500 . ?
C19 C20 1.408(5) . ?
C20 C21 1.424(5) . ?
C20 C25 1.424(5) . ?
C21 C22 1.417(5) . ?
C22 H22 0.9500 . ?
C22 C23 1.357(6) . ?
C23 H23 0.9500 . ?
C23 C24 1.397(7) . ?
C24 H24 0.9500 . ?
C24 C25 1.350(6) . ?
C25 H25 0.9500 . ?
C26 C27 1.500(7) . ?
C26 C28 1.490(6) . ?
C26 C29 1.513(6) . ?
C27 H27A 0.9800 . ?
C27 H27B 0.9800 . ?
C27 H27C 0.9800 . ?
C28 H28A 0.9800 . ?
C28 H28B 0.9800 . ?
C28 H28C 0.9800 . ?
C29 H29A 0.9800 . ?
C29 H29B 0.9800 . ?
C29 H29C 0.9800 . ?

loop_
_geom_torsion_atom_site_label_1
_geom_torsion_atom_site_label_2
_geom_torsion_atom_site_label_3
_geom_torsion_atom_site_label_4
_geom_torsion
_geom_torsion_site_symmetry_1
_geom_torsion_site_symmetry_2
_geom_torsion_site_symmetry_3
_geom_torsion_site_symmetry_4
_geom_torsion_publ_flag
Rh1 O1 C21 C20 -10.1(5) . . . . ?
Rh1 O1 C21 C22 170.6(2) . . . . ?
Rh1 N1 C19 C20 13.3(5) . . . . ?
Rh1 C1 C2 C3 -87.8(2) . . . . ?
Rh1 C1 C2 C13 110.4(3) . . . . ?
Rh1 C1 C6 C5 11.3(2) . . . . ?
Rh1 C1 C6 C12 124.4(2) . . . . ?
Rh1 C2 C3 C4 -12.1(2) . . . . ?
Rh1 C2 C3 C7 -125.0(2) . . . . ?
Rh1 C2 C13 C14 -178.1(3) . . . . ?
Rh1 C2 C13 C15 -53.0(4) . . . . ?
Rh1 C4 C5 C6 -89.0(2) . . . . ?
Rh1 C4 C5 C16 111.9(3) . . . . ?
Rh1 C5 C6 C1 -11.3(2) . . . . ?
Rh1 C5 C6 C12 -125.2(2) . . . . ?
Rh1 C5 C16 C17 -57.0(4) . . . . ?
Rh1 C5 C16 C18 179.5(3) . . . . ?
S1 N1 C19 C20 -172.7(3) . . . . ?
F1 C8 C9 F2 -2.2(5) . . . . ?
F1 C8 C9 C10 178.8(3) . . . . ?
F2 C9 C10 F3 2.4(6) . . . . ?
F2 C9 C10 C11 -178.5(3) . . . . ?
F3 C10 C11 F4 0.8(5) . . . . ?
F3 C10 C11 C12 179.2(3) . . . . ?
F4 C11 C12 C6 -2.9(5) . . . . ?
F4 C11 C12 C7 178.1(3) . . . . ?
O1 C21 C22 C23 179.0(3) . . . . ?
O2 S1 N1 Rh1 154.89(19) . . . . ?
O2 S1 N1 C19 -19.3(3) . . . . ?
O2 S1 C26 C27 179.8(3) . . . . ?
O2 S1 C26 C28 56.4(4) . . . . ?
O2 S1 C26 C29 -62.2(4) . . . . ?
N1 S1 C26 C27 67.8(4) . . . . ?
N1 S1 C26 C28 -55.6(4) . . . . ?
N1 S1 C26 C29 -174.2(4) . . . . ?
N1 C19 C20 C21 2.8(5) . . . . ?
N1 C19 C20 C25 177.7(3) . . . . ?
C1 C2 C3 C4 58.7(3) . . . . ?
C1 C2 C3 C7 -54.2(3) . . . . ?
C1 C2 C13 C14 98.6(4) . . . . ?
C1 C2 C13 C15 -136.3(4) . . . . ?
C1 C6 C12 C7 -51.7(4) . . . . ?
C1 C6 C12 C11 129.2(3) . . . . ?
C2 C1 C6 C5 -61.7(3) . . . . ?
C2 C1 C6 C12 51.4(3) . . . . ?
C2 C3 C4 Rh1 12.3(2) . . . . ?
C2 C3 C4 C5 -60.0(3) . . . . ?
C2 C3 C7 C8 -127.8(4) . . . . ?
C2 C3 C7 C12 54.0(3) . . . . ?
C3 C2 C13 C14 -61.3(4) . . . . ?
C3 C2 C13 C15 63.7(4) . . . . ?
C3 C4 C5 Rh1 89.1(2) . . . . ?
C3 C4 C5 C6 0.1(3) . . . . ?
C3 C4 C5 C16 -158.9(3) . . . . ?
C3 C7 C8 F1 3.0(6) . . . . ?
C3 C7 C8 C9 -177.2(3) . . . . ?
C3 C7 C12 C6 -1.0(4) . . . . ?
C3 C7 C12 C11 178.1(3) . . . . ?
C4 C3 C7 C8 125.8(4) . . . . ?
C4 C3 C7 C12 -52.4(4) . . . . ?
C4 C5 C6 C1 60.1(3) . . . . ?
C4 C5 C6 C12 -53.8(3) . . . . ?
C4 C5 C16 C17 -142.8(4) . . . . ?
C4 C5 C16 C18 93.8(4) . . . . ?
C5 C6 C12 C7 54.6(3) . . . . ?
C5 C6 C12 C11 -124.4(3) . . . . ?
C6 C1 C2 Rh1 89.5(2) . . . . ?
C6 C1 C2 C3 1.7(4) . . . . ?
C6 C1 C2 C13 -160.2(3) . . . . ?
C6 C5 C16 C17 59.5(4) . . . . ?
C6 C5 C16 C18 -64.0(4) . . . . ?
C7 C3 C4 Rh1 125.3(2) . . . . ?
C7 C3 C4 C5 53.1(3) . . . . ?
C7 C8 C9 F2 178.0(4) . . . . ?
C7 C8 C9 C10 -1.1(6) . . . . ?
C8 C7 C12 C6 -179.4(3) . . . . ?
C8 C7 C12 C11 -0.3(5) . . . . ?
C8 C9 C10 F3 -178.5(3) . . . . ?
C8 C9 C10 C11 0.5(6) . . . . ?
C9 C10 C11 F4 -178.2(3) . . . . ?
C9 C10 C11 C12 0.1(6) . . . . ?
C10 C11 C12 C6 178.7(3) . . . . ?
C10 C11 C12 C7 -0.3(5) . . . . ?
C12 C7 C8 F1 -178.9(3) . . . . ?
C12 C7 C8 C9 0.9(6) . . . . ?
C13 C2 C3 C4 -139.3(3) . . . . ?
C13 C2 C3 C7 107.8(3) . . . . ?
C16 C5 C6 C1 -139.2(3) . . . . ?
C16 C5 C6 C12 106.9(3) . . . . ?
C19 C20 C21 O1 -5.0(5) . . . . ?
C19 C20 C21 C22 174.3(3) . . . . ?
C19 C20 C25 C24 -174.6(3) . . . . ?
C20 C21 C22 C23 -0.4(5) . . . . ?
C21 C20 C25 C24 0.6(5) . . . . ?
C21 C22 C23 C24 1.2(6) . . . . ?
C22 C23 C24 C25 -1.1(6) . . . . ?
C23 C24 C25 C20 0.2(6) . . . . ?
C25 C20 C21 O1 -179.8(3) . . . . ?
C25 C20 C21 C22 -0.5(4) . . . . ?
C26 S1 N1 Rh1 -95.42(19) . . . . ?
C26 S1 N1 C19 90.4(3) . . . . ?
